data_7243291
loop_
_publ_author_name
'Bebi\'c, Nikol'
'Topi\'c, Edi'
'Mandari\'c, Mirna'
'Hrenar, Tomica'
'Vrdoljak, Vi\<snja'

_publ_section_title
;
 Extending the structural landscape of Mo(vi) hydrazonato
 inorganic--organic POM-hybrids: an experimental and computational study
;
_journal_issue 36
_journal_name_full CrystEngComm
_journal_page_first 6349
_journal_page_last 6358
_journal_paper_doi 10.1039/D1CE00861G
_journal_volume 23
_journal_year 2021
_chemical_formula_moiety 'Mo8 O26, 2(C14 H15 Mo N3 O6), 4(H2 O), 1.5(C4 H6 N2)'
_chemical_formula_sum 'C34 H47 Mo10 N9 O42'
_chemical_formula_weight 2213.20
_chemical_name_systematic
'[N-(2-oxo-4-methoxybenzylidene)isonicotinoylhydrazonato](aqua)dioxomolybdenum(vi) octamolybdate acetonitrile solvate hydrate'
_space_group_crystal_system triclinic
_space_group_IT_number 2
_space_group_name_Hall '-P 1'
_space_group_name_H-M_alt 'P -1'
_atom_sites_solution_hydrogens mixed
_atom_sites_solution_primary dual
_audit_creation_date 2021-07-15
_audit_creation_method
;
Olex2 1.5-alpha
(compiled 2021.06.29 svn.r12e2184c for OlexSys, GUI svn.r6374)
;
_audit_update_record
;
2021-07-15 deposited with the CCDC.	2021-07-29 downloaded from the CCDC.
;
_cell_angle_alpha 100.3730(10)
_cell_angle_beta 104.041(2)
_cell_angle_gamma 106.410(2)
_cell_formula_units_Z 1
_cell_length_a 10.2611(2)
_cell_length_b 10.5249(2)
_cell_length_c 15.9967(2)
_cell_measurement_reflns_used 28564
_cell_measurement_temperature 169.99(10)
_cell_measurement_theta_max 79.6620
_cell_measurement_theta_min 4.5340
_cell_volume 1549.28(6)
_computing_cell_refinement 'CrysAlisPro 1.171.41.92a (Rigaku OD, 2020)'
_computing_data_collection 'CrysAlisPro 1.171.41.92a (Rigaku OD, 2020)'
_computing_data_reduction 'CrysAlisPro 1.171.41.92a (Rigaku OD, 2020)'
_computing_molecular_graphics 'Olex2 1.5-alpha (Dolomanov et al., 2009)'
_computing_publication_material 'Olex2 1.5-alpha (Dolomanov et al., 2009)'
_computing_structure_refinement 'SHELXL 2018/3 (Sheldrick, 2015)'
_computing_structure_solution 'SHELXT 2018/2 (Sheldrick, 2018)'
_diffrn_ambient_temperature 170.15
_diffrn_detector_area_resol_mean 10.0000
_diffrn_detector_type HyPix
_diffrn_measured_fraction_theta_full 0.999
_diffrn_measured_fraction_theta_max 0.973
_diffrn_measurement_details
;
List of Runs (angles in degrees, time in seconds):

  # Type    Start    End  Width  t~exp~   \w     \q     \k     \f   Frames
#--------------------------------------------------------------------------
  1  \w     91.00 130.00   0.50    0.25    --  113.25  77.00 120.00   78
  2  \w    133.00 178.00   0.50    0.25    --  113.25  77.00 120.00   90
  3  \w     93.00 172.00   0.50    0.25    --  113.25  77.00 150.00  158
  4  \w    100.00 175.00   0.50    0.25    --  113.25  77.00  60.00  150
  5  \w     94.00 155.00   0.50    0.25    --  113.25  77.00  30.00  122
  6  \w    148.00 178.00   0.50    0.25    --  113.25  77.00 -90.00   60
  7  \w    136.00 177.00   0.50    0.25    --  113.25  77.00-120.00   82
  8  \w     91.00 136.00   0.50    0.25    --  113.25  77.00-180.00   90
  9  \w     91.00 130.00   0.50    0.25    --  113.25  77.00-120.00   78
 10  \w     94.00 139.00   0.50    0.25    --  113.25  77.00 -90.00   90
 11  \w    104.00 175.00   0.50    0.25    --  113.25  77.00-150.00  142
 12  \w    100.00 135.00   0.50    0.25    --  113.25  61.00 -30.00   70
 13  \w     91.00 173.00   0.50    0.25    --  113.25  77.00  90.00  164
 14  \w     94.00 169.00   0.50    0.25    --  113.25  77.00 -30.00  150
 15  \w    102.00 149.00   0.50    0.25    --  113.25  61.00  90.00   94
 16  \w     91.00 156.00   0.50    0.25    --  113.25  77.00 -60.00  130
 17  \w    115.00 177.00   0.50    0.25    --  113.25  61.00 -60.00  124
 18  \w    100.00 162.00   0.50    0.25    --  113.25  61.00 -90.00  124
 19  \w     98.00 171.00   0.50    0.25    --  113.25  61.00-120.00  146
 20  \w     99.00 176.00   0.50    0.25    --  113.25  61.00-180.00  154
 21  \w     97.00 150.00   0.50    0.25    --  113.25  61.00-150.00  106
 22  \w    108.00 155.00   0.50    0.25    --  113.25  61.00   0.00   94
 23  \w    127.00 167.00   0.50    0.25    --  113.25  30.00  30.00   80
 24  \w    100.00 156.00   0.50    0.25    --  113.25  61.00  60.00  112
 25  \w    107.00 176.00   0.50    0.25    --  113.25  51.00 131.00  138
 26  \w     99.00 125.00   0.50    0.25    --  113.25  61.00 150.00   52
 27  \w     34.00  67.00   0.50    0.06    --   48.02  51.00 131.00   66
 28  \w   -120.00 -79.00   0.50    0.06    --  -48.02 -77.00  30.00   82
 29  \w    -57.00 -25.00   0.50    0.06    --  -48.02 -77.00 -90.00   64
 30  \w    -54.00 -25.00   0.50    0.06    --  -48.02 -77.00 -30.00   58
 31  \w    -56.00 -25.00   0.50    0.06    --  -48.02 -77.00-150.00   62
 32  \w    -95.00 -25.00   0.50    0.06    --  -48.02 -77.00-180.00  140
 33  \w   -113.00 -87.00   0.50    0.06    --  -48.02 -77.00-150.00   52
 34  \w   -108.00 -82.00   0.50    0.06    --  -48.02 -77.00 -90.00   52
 35  \w    -61.00 -33.00   0.50    0.06    --  -48.02 -57.00 -60.00   56
 36  \w    -64.00 -26.00   0.50    0.06    --  -48.02 -77.00  30.00   76
 37  \w    -53.00 -25.00   0.50    0.06    --  -48.02 -77.00  90.00   56
 38  \w    -56.00 -25.00   0.50    0.06    --  -48.02 -77.00 120.00   62
 39  \w    -89.00 -63.00   0.50    0.06    --  -48.02 -77.00 120.00   52
 40  \w    -80.00 -34.00   0.50    0.06    --  -48.02 -51.00 -14.00   92
 41  \w    -92.00 -36.00   0.50    0.06    --  -48.02 -38.00  30.00  112
 42  \w   -119.00 -37.00   0.50    0.06    --  -48.02 -38.00  90.00  164
 43  \w   -119.00 -93.00   0.50    0.06    --  -48.02 -51.00 -14.00   52
 44  \w   -118.00 -68.00   0.50    0.06    --  -48.02 -57.00 -60.00  100
 45  \w    -64.00 -37.00   0.50    0.06    --  -48.02 -38.00-120.00   54
 46  \w    -60.00 -35.00   0.50    0.06    --  -48.02 -57.00-150.00   50
 47  \w   -121.00 -75.00   0.50    0.06    --  -48.02 -19.00-180.00   92
 48  \w    -71.00 -44.00   0.50    0.06    --  -48.02 -19.00-180.00   54
 49  \w    -57.00 -19.00   0.50    0.25    --  -91.75  61.00 -60.00   76
 50  \w    -44.00  23.00   0.50    0.06    --  -48.02  51.00 131.00  134
 51  \w    -52.00 -27.00   0.50    0.25    --  -91.75  51.00 131.00   50
 52  \w    -95.00 -69.00   0.50    0.25    --  -91.75 -77.00  60.00   52
 53  \w   -139.00-113.00   0.50    0.25    --  -91.75 -77.00 -60.00   52
 54  \w   -105.00 -70.00   0.50    0.25    --  -91.75 -77.00 -30.00   70
 55  \w    -94.00 -69.00   0.50    0.25    --  -91.75 -77.00 -60.00   50
 56  \w    -94.00 -69.00   0.50    0.25    --  -91.75 -77.00 -90.00   50
 57  \w    -94.00 -69.00   0.50    0.25    --  -91.75 -77.00-120.00   50
 58  \w   -122.00 -69.00   0.50    0.25    --  -91.75 -77.00-180.00  106
 59  \w   -163.00-129.00   0.50    0.25    --  -91.75 -77.00-180.00   68
 60  \w   -154.00-128.00   0.50    0.25    --  -91.75 -77.00   0.00   52
 61  \w    -97.00 -71.00   0.50    0.25    --  -91.75 -77.00  30.00   52
 62  \w    -94.00 -69.00   0.50    0.25    --  -91.75 -77.00   0.00   50
 63  \w    -95.00 -69.00   0.50    0.25    --  -91.75 -77.00  94.40   52
 64  \w    -95.00 -69.00   0.50    0.25    --  -91.75 -77.00 150.00   52
 65  \w   -103.00 -69.00   0.50    0.25    --  -91.75 -76.00 123.13   68
 66  \w   -147.00-121.00   0.50    0.25    --  -91.75 -76.00 123.13   52
 67  \w   -107.00 -69.00   0.50    0.25    --  -91.75 -76.00  50.46   76
 68  \w   -100.00 -70.00   0.50    0.25    --  -91.75 -75.00 132.77   60
 69  \w    -95.00 -70.00   0.50    0.25    --  -91.75 -75.00  33.55   50
 70  \w    -95.00 -70.00   0.50    0.25    --  -91.75 -74.00  10.45   50
 71  \w   -103.00 -70.00   0.50    0.25    --  -91.75 -75.00 -17.78   66
 72  \w    -95.00 -70.00   0.50    0.25    --  -91.75 -74.00-108.94   50
 73  \w    -96.00 -70.00   0.50    0.25    --  -91.75 -75.00-142.63   52
 74  \w    -95.00 -70.00   0.50    0.25    --  -91.75 -74.00-174.72   50
 75  \w    -95.00 -70.00   0.50    0.25    --  -91.75 -74.00-160.09   50
 76  \w    -96.00 -70.00   0.50    0.25    --  -91.75 -74.00 -73.47   52
 77  \w   -107.00 -71.00   0.50    0.25    --  -91.75 -71.00 -52.45   72
 78  \w    -99.00 -74.00   0.50    0.25    --  -91.75 -63.00-148.79   50
 79  \w   -154.00-128.00   0.50    0.25    --  -91.75 -74.00-108.94   52
 80  \w   -145.00-120.00   0.50    0.25    --  -91.75 -51.00 -14.00   50
 81  \w    -95.00 -70.00   0.50    0.25    --  -91.75 -74.00  73.92   50
 82  \w    -98.00 -71.00   0.50    0.25    --  -91.75 -71.00 101.08   54
 83  \w    -99.00 -74.00   0.50    0.25    --  -91.75 -68.00 158.24   50
 84  \w    104.00 165.00   0.50    0.25    --  113.25 125.00   0.00  122
 85  \w    123.00 148.00   0.50    0.25    --  113.25 125.00 -30.00   50
 86  \w     43.00  68.00   0.50    0.25    --  113.25 -61.00  90.00   50
 87  \w     42.00  69.00   0.50    0.25    --  113.25 -61.00  30.00   54
 88  \w     47.00  89.00   0.50    0.25    --  113.25 -77.00 -60.00   84
 89  \w     43.00  96.00   0.50    0.25    --  113.25 -77.00 -90.00  106
 90  \w    -23.00  53.00   0.50    0.06    --   48.02 -51.00 -14.00  152
 91  \w     43.00  97.00   0.50    0.25    --  113.25 -95.00  90.00  108
 92  \w     71.00 117.00   0.50    0.25    --  113.25-132.00 172.24   92
 93  \w     85.00 111.00   0.50    0.25    --  113.25-125.00  90.00   52
 94  \w     42.00  81.00   0.50    0.25    --  113.25-125.00  90.00   78
 95  \w     76.00 111.00   0.50    0.25    --  113.25-125.00   0.00   70
 96  \w     45.00  71.00   0.50    0.25    --  113.25-125.00   0.00   52
 97  \w     43.00 111.00   0.50    0.25    --  113.25-125.00 -90.00  136
 98  \w     43.00 111.00   0.50    0.25    --  113.25-125.00-120.00  136
 99  \w     44.00 107.00   0.50    0.25    --  113.25-125.00-150.00  126
100  \w     36.00  78.00   0.50    0.06    --   48.02-125.00-150.00   84
101  \w     46.00 111.00   0.50    0.25    --  113.25-125.00 -60.00  130
102  \w     78.00 108.00   0.50    0.25    --  113.25-112.00  43.18   60
103  \w     47.00 102.00   0.50    0.25    --  113.25-125.00  30.00  110
104  \w     45.00  75.00   0.50    0.25    --  113.25-112.00  43.18   60
105  \w     81.00 106.00   0.50    0.25    --  113.25-102.00  36.80   50
106  \w     86.00 111.00   0.50    0.25    --  113.25-125.00 120.00   50
107  \w     44.00  69.00   0.50    0.25    --  113.25-125.00 120.00   50
108  \w     64.00  90.00   0.50    0.25    --  113.25 -95.00 150.00   52
109  \w     51.00  76.00   0.50    0.25    --  113.25-102.00  36.80   50
110  \w      6.00  82.00   0.50    0.06    --   48.02 -99.00-180.00  152
;
_diffrn_measurement_device 'four-circle diffractometer'
_diffrn_measurement_device_type 'XtaLAB Synergy, Dualflex, HyPix'
_diffrn_measurement_method '\w scans'
_diffrn_radiation_type CuK\a
_diffrn_radiation_wavelength 1.54184
_diffrn_reflns_av_R_equivalents 0.0559
_diffrn_reflns_av_unetI/netI 0.0301
_diffrn_reflns_Laue_measured_fraction_full 0.999
_diffrn_reflns_Laue_measured_fraction_max 0.973
_diffrn_reflns_limit_h_max 12
_diffrn_reflns_limit_h_min -13
_diffrn_reflns_limit_k_max 13
_diffrn_reflns_limit_k_min -13
_diffrn_reflns_limit_l_max 19
_diffrn_reflns_limit_l_min -20
_diffrn_reflns_number 44714
_diffrn_reflns_point_group_measured_fraction_full 0.999
_diffrn_reflns_point_group_measured_fraction_max 0.973
_diffrn_reflns_theta_full 67.684
_diffrn_reflns_theta_max 80.744
_diffrn_reflns_theta_min 4.545
_exptl_absorpt_coefficient_mu 17.002
_exptl_absorpt_correction_T_max 1.00000
_exptl_absorpt_correction_T_min 0.47651
_exptl_absorpt_correction_type multi-scan
_exptl_absorpt_process_details
;
CrysAlisPro 1.171.41.92a (Rigaku Oxford Diffraction, 2020)
Empirical absorption correction using spherical harmonics,
implemented in SCALE3 ABSPACK scaling algorithm.
;
_exptl_crystal_colour yellow
_exptl_crystal_colour_primary yellow
_exptl_crystal_density_diffrn 2.372
_exptl_crystal_description block
_exptl_crystal_F_000 1070
_exptl_crystal_size_max 0.11
_exptl_crystal_size_mid 0.09
_exptl_crystal_size_min 0.08
_refine_diff_density_max 1.398
_refine_diff_density_min -1.006
_refine_diff_density_rms 0.166
_refine_ls_extinction_coef 0.00072(5)
_refine_ls_extinction_expression Fc^*^=kFc[1+0.001xFc^2^\l^3^/sin(2\q)]^-1/4^
_refine_ls_extinction_method 'SHELXL-2018/3 (Sheldrick 2018)'
_refine_ls_goodness_of_fit_ref 1.087
_refine_ls_hydrogen_treatment mixed
_refine_ls_matrix_type full
_refine_ls_number_parameters 452
_refine_ls_number_reflns 6624
_refine_ls_number_restraints 27
_refine_ls_restrained_S_all 1.086
_refine_ls_R_factor_all 0.0368
_refine_ls_R_factor_gt 0.0342
_refine_ls_shift/su_max 0.001
_refine_ls_shift/su_mean 0.000
_refine_ls_structure_factor_coef Fsqd
_refine_ls_weighting_details 'w=1/[\s^2^(Fo^2^)+(0.0473P)^2^+5.7164P] where P=(Fo^2^+2Fc^2^)/3'
_refine_ls_weighting_scheme calc
_refine_ls_wR_factor_gt 0.0927
_refine_ls_wR_factor_ref 0.0944
_reflns_Friedel_coverage 0.000
_reflns_number_gt 6244
_reflns_number_total 6624
_reflns_threshold_expression 'I > 2\s(I)'
_cod_data_source_file d1ce00861g3.cif
_cod_data_source_block exp_653
_cod_depositor_comments 'Adding full bibliography for 7243285--7243294.cif.'
_cod_original_cell_volume 1549.28(5)
_cod_database_code 7243291
_shelx_shelxl_version_number 2018/3
_shelx_space_group_comment
;
The symmetry employed for this shelxl refinement is uniquely defined
by the following loop, which should always be used as a source of
symmetry information in preference to the above space-group names.
They are only intended as comments.
;
_shelx_estimated_absorpt_t_max 0.343
_shelx_estimated_absorpt_t_min 0.256
_olex2_refinement_description
;
1. Fixed Uiso
 At 1.2 times of:
  All C(H) groups, All N(H) groups
 At 1.5 times of:
  All C(H,H,H) groups, All O(H,H) groups
2. Restrained distances
 H3-N3
 0.86 with sigma of 0.02
 N4-C15
 1.14 with sigma of 0.02
 C16-N4
 2.593 with sigma of 0.02
 C15-N4
 1.137 with sigma of 0.01
 C15-C16
 1.456 with sigma of 0.01
 N4-C16
 2.59 with sigma of 0.04
3. Uiso/Uaniso restraints and constraints
N4 \\sim C15 \\sim C16: within 2A with sigma of 0.04 and sigma for terminal
atoms of 0.08 within 2A
Uanis(C17) = Uanis(C18A)
Uanis(C15) = Uanis(C16)
Uanis(C17) = Uanis(C18)
Uanis(N5) = Uanis(C17)
4. Rigid body (RIGU) restrains
 N4, C15, C16
 with sigma for 1-2 distances of 0.004 and sigma for 1-3 distances of 0.004
5. Others
 Fixed Sof: C15(0.5) C16(0.5) H16A(0.5) H16B(0.5) H16C(0.5) C18A(0.5)
 H18A(0.5) H18B(0.5) H18C(0.5) C18(0.5) H18D(0.5) H18E(0.5) H18F(0.5) O21(0.5)
 H21A(0.5) H21B(0.5) O21A(0.5) H21C(0.5) H21D(0.5)
6.a Free rotating group:
 O20(H20A,H20B), O21(H21A,H21B), O21A(H21C,H21D)
6.b Rotating group:
 O5(H5A,H5B)
6.c Aromatic/amide H refined with riding coordinates:
 N2(H2), C13(H13), C10(H10), C7(H7), C11(H11), C6(H6), C12(H12), C3(H3A), C5(H5)
6.d Idealised Me refined as rotating group:
 C14(H14A,H14B,H14C), C16(H16A,H16B,H16C), C18A(H18A,H18B,H18C), C18(H18D,H18E,
 H18F)
;
_olex2_submission_special_instructions 'No special instructions were received'
_oxdiff_exptl_absorpt_empirical_details
;
Empirical correction (ABSPACK) includes:
- Absorption correction using spherical harmonics
- Frame scaling
;

loop_
_space_group_symop_operation_xyz
'x, y, z'
'-x, -y, -z'

loop_
_atom_site_label
_atom_site_type_symbol
_atom_site_fract_x
_atom_site_fract_y
_atom_site_fract_z
_atom_site_U_iso_or_equiv
_atom_site_adp_type
_atom_site_occupancy
_atom_site_site_symmetry_order
_atom_site_calc_flag
_atom_site_refinement_flags_posn
_atom_site_refinement_flags_adp
_atom_site_refinement_flags_occupancy
_atom_site_disorder_assembly
_atom_site_disorder_group
Mo3 Mo 0.49559(3) 0.89956(3) 0.39677(2) 0.01448(9) Uani 1 1 d . . . . .
Mo2 Mo 0.80419(3) 1.07158(3) 0.54314(2) 0.01556(9) Uani 1 1 d . . . . .
Mo4 Mo 0.39513(3) 0.74213(3) 0.53544(2) 0.01817(10) Uani 1 1 d . . . . .
Mo5 Mo 0.70569(3) 0.91165(3) 0.68670(2) 0.01876(10) Uani 1 1 d . . . . .
Mo1 Mo 0.66523(4) 0.44000(4) 0.17980(3) 0.02862(11) Uani 1 1 d . . . . .
O12 O 0.6651(3) 1.0633(3) 0.42886(18) 0.0159(5) Uani 1 1 d . . . . .
O14 O 0.5061(3) 0.7980(3) 0.6589(2) 0.0218(6) Uani 1 1 d . . . . .
O11 O 0.5780(3) 0.9260(3) 0.53804(18) 0.0146(5) Uani 1 1 d . . . . .
O15 O 0.8339(3) 1.0641(3) 0.66369(19) 0.0205(6) Uani 1 1 d . . . . .
O13 O 0.3269(3) 0.7941(3) 0.42285(18) 0.0157(5) Uani 1 1 d . . . . .
O17 O 0.4020(3) 0.9285(3) 0.29893(19) 0.0188(6) Uani 1 1 d . . . . .
O7 O 0.8501(3) 0.9353(3) 0.5008(2) 0.0225(6) Uani 1 1 d . . . . .
O8 O 0.5595(3) 0.7751(3) 0.3621(2) 0.0233(6) Uani 1 1 d . . . . .
O16 O 0.9444(3) 1.2138(3) 0.5542(2) 0.0247(6) Uani 1 1 d . . . . .
O9 O 0.4628(4) 0.6249(3) 0.4933(2) 0.0286(7) Uani 1 1 d . . . . .
O5 O 0.5331(4) 0.4395(4) 0.2826(2) 0.0334(8) Uani 1 1 d . . . . .
H5A H 0.509512 0.357390 0.296320 0.050 Uiso 1 1 d R U . . .
H5B H 0.587282 0.499479 0.336748 0.050 Uiso 1 1 d R U . . .
O2 O 0.7230(3) 0.6429(3) 0.2352(2) 0.0301(7) Uani 1 1 d . . . . .
O10 O 0.7636(3) 0.7856(3) 0.6425(2) 0.0281(7) Uani 1 1 d . . . . .
O18 O 0.2344(3) 0.6467(3) 0.5424(2) 0.0289(7) Uani 1 1 d . . . . .
O1 O 0.5199(4) 0.2613(4) 0.1224(2) 0.0365(8) Uani 1 1 d . . . . .
O19 O 0.7699(4) 0.9407(4) 0.7987(2) 0.0309(7) Uani 1 1 d . . . . .
O4 O 0.7756(4) 0.4031(4) 0.2634(3) 0.0430(10) Uani 1 1 d . . . . .
O20 O 0.7410(5) 0.6384(4) 0.4562(3) 0.0457(10) Uani 1 1 d G . . . .
H20A H 0.685935 0.642378 0.489498 0.069 Uiso 1 1 d G U . . .
H20B H 0.793116 0.723639 0.465009 0.069 Uiso 1 1 d G U . . .
O3 O 0.7485(4) 0.4539(4) 0.1012(3) 0.0432(9) Uani 1 1 d . . . . .
N1 N 0.4898(4) 0.5099(4) 0.1159(2) 0.0254(8) Uani 1 1 d . . . . .
N3 N 0.8156(4) 1.1410(4) 0.2923(3) 0.0296(8) Uani 1 1 d D . . . .
N2 N 0.5214(4) 0.6524(4) 0.1383(2) 0.0240(7) Uani 1 1 d . . . . .
H2 H 0.466207 0.695508 0.114472 0.029 Uiso 1 1 calc R U . . .
C13 C 0.6273(5) 0.9423(5) 0.1992(3) 0.0256(9) Uani 1 1 d . . . . .
H13 H 0.535803 0.900492 0.155403 0.031 Uiso 1 1 calc R U . . .
O6 O 0.1556(5) -0.1345(4) -0.0708(3) 0.0618(13) Uani 1 1 d . . . . .
C8 C 0.6438(5) 0.7107(5) 0.1991(3) 0.0238(9) Uani 1 1 d . . . . .
C10 C 0.8377(5) 0.9262(5) 0.2955(3) 0.0288(9) Uani 1 1 d . . . . .
H10 H 0.891043 0.872998 0.318950 0.035 Uiso 1 1 calc R U . . .
C9 C 0.7035(5) 0.8618(5) 0.2314(3) 0.0240(9) Uani 1 1 d . . . . .
C1 C 0.3128(5) 0.2918(5) 0.0299(3) 0.0265(9) Uani 1 1 d . . . . .
C7 C 0.3638(5) 0.4376(5) 0.0606(3) 0.0258(9) Uani 1 1 d . . . . .
H7 H 0.301798 0.484828 0.039331 0.031 Uiso 1 1 calc R U . . .
C11 C 0.8920(5) 1.0670(5) 0.3245(3) 0.0329(10) Uani 1 1 d . . . . .
H11 H 0.983944 1.111766 0.367506 0.040 Uiso 1 1 calc R U . . .
C6 C 0.1764(5) 0.2253(6) -0.0340(3) 0.0339(11) Uani 1 1 d . . . . .
H6 H 0.121589 0.279305 -0.054099 0.041 Uiso 1 1 calc R U . . .
C12 C 0.6855(5) 1.0831(5) 0.2314(3) 0.0309(10) Uani 1 1 d . . . . .
H12 H 0.633771 1.139077 0.210454 0.037 Uiso 1 1 calc R U . . .
C2 C 0.3915(5) 0.2093(5) 0.0591(3) 0.0293(10) Uani 1 1 d . . . . .
C3 C 0.3365(6) 0.0672(5) 0.0237(4) 0.0383(12) Uani 1 1 d . . . . .
H3A H 0.391498 0.012459 0.042268 0.046 Uiso 1 1 calc R U . . .
C5 C 0.1199(6) 0.0841(6) -0.0682(4) 0.0394(12) Uani 1 1 d . . . . .
H5 H 0.027401 0.041760 -0.110913 0.047 Uiso 1 1 calc R U . . .
C4 C 0.2006(6) 0.0050(5) -0.0392(4) 0.0370(11) Uani 1 1 d . . . . .
C14 C 0.0185(9) -0.2131(8) -0.1310(6) 0.070(2) Uani 1 1 d . . . . .
H14A H 0.002598 -0.178230 -0.184042 0.106 Uiso 1 1 calc R U . . .
H14B H -0.053928 -0.206151 -0.101917 0.106 Uiso 1 1 calc R U . . .
H14C H 0.011693 -0.309406 -0.148765 0.106 Uiso 1 1 calc R U . . .
H3 H 0.846(5) 1.229(2) 0.306(3) 0.022(13) Uiso 1 1 d D . . . .
N4 N 0.000000 0.500000 0.000000 0.074(3) Uani 1 2 d DS U P A 1
C15 C 0.0877(11) 0.6020(9) 0.0470(9) 0.056(2) Uani 0.5 1 d D U P A 1
C16 C 0.2079(12) 0.7305(10) 0.0930(10) 0.056(2) Uani 0.5 1 d D U P A 1
H16A H 0.220230 0.787492 0.051379 0.083 Uiso 0.5 1 calc R U P A 1
H16B H 0.295407 0.709609 0.114408 0.083 Uiso 0.5 1 calc R U P A 1
H16C H 0.188537 0.780170 0.143869 0.083 Uiso 0.5 1 calc R U P A 1
N5 N 0.2844(7) 0.5030(8) 0.2497(5) 0.0748(15) Uani 1 1 d . . . . .
C17 C 0.1985(9) 0.5517(10) 0.2423(6) 0.0748(15) Uani 1 1 d . . . . .
C18A C 0.0977(17) 0.6437(19) 0.2110(12) 0.0748(15) Uani 0.5 1 d . . P B 2
H18A H 0.136875 0.697196 0.173036 0.112 Uiso 0.5 1 calc R U P B 2
H18B H 0.096689 0.706260 0.264023 0.112 Uiso 0.5 1 calc R U P B 2
H18C H 0.000014 0.582090 0.177379 0.112 Uiso 0.5 1 calc R U P B 2
C18 C 0.0819(17) 0.5742(19) 0.2633(12) 0.0748(15) Uani 0.5 1 d . . P B 1
H18D H -0.005345 0.497150 0.227635 0.112 Uiso 0.5 1 calc R U P B 1
H18E H 0.073590 0.659524 0.250144 0.112 Uiso 0.5 1 calc R U P B 1
H18F H 0.095147 0.581901 0.327031 0.112 Uiso 0.5 1 calc R U P B 1
O21 O 1.0159(8) 1.3955(10) 0.4240(7) 0.0320(18) Uani 0.5 1 d G . P C 1
H21A H 0.948594 1.408334 0.444973 0.048 Uiso 0.5 1 d G U P C 1
H21B H 1.031646 1.456143 0.393834 0.048 Uiso 0.5 1 d G U P C 1
O21A O 1.0502(12) 1.3807(9) 0.3840(8) 0.048(2) Uani 0.5 1 d G . P D 2
H21C H 1.132955 1.387163 0.376810 0.072 Uiso 0.5 1 d G U P D 2
H21D H 1.068077 1.405244 0.441717 0.072 Uiso 0.5 1 d G U P D 2

loop_
_atom_site_aniso_label
_atom_site_aniso_U_11
_atom_site_aniso_U_22
_atom_site_aniso_U_33
_atom_site_aniso_U_23
_atom_site_aniso_U_13
_atom_site_aniso_U_12
Mo3 0.01472(16) 0.01398(15) 0.01507(16) 0.00308(11) 0.00467(11) 0.00586(11)
Mo2 0.01318(15) 0.01528(16) 0.01913(17) 0.00584(12) 0.00468(12) 0.00573(11)
Mo4 0.01746(16) 0.01321(15) 0.02364(18) 0.00866(12) 0.00388(12) 0.00473(12)
Mo5 0.01724(16) 0.02005(17) 0.02059(17) 0.00947(13) 0.00452(12) 0.00739(12)
Mo1 0.02435(19) 0.0302(2) 0.0303(2) 0.01890(15) 0.00137(14) 0.00719(14)
O12 0.0148(13) 0.0154(12) 0.0188(13) 0.0067(10) 0.0055(10) 0.0056(10)
O14 0.0206(14) 0.0218(14) 0.0252(15) 0.0130(12) 0.0059(12) 0.0071(11)
O11 0.0144(12) 0.0134(12) 0.0172(13) 0.0049(10) 0.0056(10) 0.0053(10)
O15 0.0159(13) 0.0238(14) 0.0190(14) 0.0073(11) 0.0011(11) 0.0053(11)
O13 0.0151(13) 0.0128(12) 0.0180(13) 0.0027(10) 0.0038(10) 0.0050(10)
O17 0.0184(13) 0.0218(14) 0.0164(13) 0.0035(11) 0.0059(11) 0.0077(11)
O7 0.0191(14) 0.0232(15) 0.0245(15) 0.0053(12) 0.0058(12) 0.0078(12)
O8 0.0235(15) 0.0205(14) 0.0227(15) 0.0029(12) 0.0048(12) 0.0067(12)
O16 0.0183(14) 0.0239(15) 0.0320(17) 0.0110(13) 0.0074(12) 0.0056(12)
O9 0.0311(17) 0.0173(14) 0.0355(18) 0.0090(13) 0.0032(14) 0.0104(13)
O5 0.0383(19) 0.0297(17) 0.0247(16) 0.0160(13) 0.0042(14) -0.0002(14)
O2 0.0234(16) 0.0304(17) 0.0328(17) 0.0182(14) -0.0008(13) 0.0058(13)
O10 0.0247(16) 0.0254(15) 0.0371(18) 0.0144(14) 0.0085(14) 0.0103(13)
O18 0.0221(15) 0.0245(15) 0.0380(18) 0.0170(14) 0.0052(13) 0.0028(12)
O1 0.0345(19) 0.0289(17) 0.0346(19) 0.0127(15) -0.0055(15) 0.0047(14)
O19 0.0274(17) 0.0373(18) 0.0284(17) 0.0156(14) 0.0059(13) 0.0100(14)
O4 0.0348(19) 0.0357(19) 0.049(2) 0.0260(17) -0.0043(17) 0.0038(15)
O20 0.051(3) 0.0326(19) 0.050(2) 0.0088(17) 0.0071(19) 0.0170(18)
O3 0.043(2) 0.051(2) 0.051(2) 0.0304(19) 0.0185(18) 0.0254(18)
N1 0.0254(19) 0.0287(19) 0.0209(18) 0.0093(15) 0.0053(14) 0.0075(15)
N3 0.031(2) 0.028(2) 0.0259(19) 0.0063(16) 0.0094(16) 0.0047(16)
N2 0.0230(18) 0.0270(18) 0.0213(18) 0.0113(15) 0.0027(14) 0.0082(15)
C13 0.021(2) 0.033(2) 0.024(2) 0.0132(18) 0.0072(17) 0.0071(17)
O6 0.053(3) 0.035(2) 0.065(3) 0.002(2) -0.002(2) -0.0096(19)
C8 0.026(2) 0.028(2) 0.023(2) 0.0137(17) 0.0110(17) 0.0101(17)
C10 0.024(2) 0.034(2) 0.030(2) 0.0104(19) 0.0070(18) 0.0112(18)
C9 0.020(2) 0.031(2) 0.022(2) 0.0113(17) 0.0092(16) 0.0056(17)
C1 0.027(2) 0.037(2) 0.018(2) 0.0087(18) 0.0072(17) 0.0117(19)
C7 0.021(2) 0.034(2) 0.020(2) 0.0066(18) 0.0039(16) 0.0092(18)
C11 0.023(2) 0.042(3) 0.028(2) 0.006(2) 0.0068(19) 0.005(2)
C6 0.027(2) 0.040(3) 0.029(2) 0.000(2) 0.0046(19) 0.012(2)
C12 0.031(2) 0.031(2) 0.032(2) 0.012(2) 0.009(2) 0.0112(19)
C2 0.026(2) 0.036(2) 0.022(2) 0.0106(19) 0.0070(18) 0.0048(19)
C3 0.039(3) 0.030(2) 0.042(3) 0.016(2) 0.008(2) 0.005(2)
C5 0.027(2) 0.047(3) 0.033(3) -0.003(2) 0.007(2) 0.006(2)
C4 0.037(3) 0.034(3) 0.035(3) 0.008(2) 0.013(2) 0.003(2)
C14 0.068(5) 0.059(4) 0.062(5) 0.004(4) 0.015(4) -0.001(4)
N4 0.053(5) 0.073(6) 0.081(6) 0.005(5) 0.026(4) 0.005(4)
C15 0.052(5) 0.051(5) 0.062(6) 0.008(4) 0.007(4) 0.029(4)
C16 0.052(5) 0.051(5) 0.062(6) 0.008(4) 0.007(4) 0.029(4)
N5 0.048(3) 0.079(3) 0.071(3) -0.018(2) 0.013(2) 0.010(2)
C17 0.048(3) 0.079(3) 0.071(3) -0.018(2) 0.013(2) 0.010(2)
C18A 0.048(3) 0.079(3) 0.071(3) -0.018(2) 0.013(2) 0.010(2)
C18 0.048(3) 0.079(3) 0.071(3) -0.018(2) 0.013(2) 0.010(2)
O21 0.019(3) 0.043(5) 0.041(5) 0.022(4) 0.012(3) 0.011(3)
O21A 0.054(6) 0.030(4) 0.049(6) 0.008(4) -0.002(5) 0.013(4)

loop_
_atom_type_symbol
_atom_type_description
_atom_type_scat_dispersion_real
_atom_type_scat_dispersion_imag
_atom_type_scat_source
C C 0.0181 0.0091 'International Tables Vol C Tables 4.2.6.8 and 6.1.1.4'
H H 0.0000 0.0000 'International Tables Vol C Tables 4.2.6.8 and 6.1.1.4'
Mo Mo -0.0483 2.7339 'International Tables Vol C Tables 4.2.6.8 and 6.1.1.4'
N N 0.0311 0.0180 'International Tables Vol C Tables 4.2.6.8 and 6.1.1.4'
O O 0.0492 0.0322 'International Tables Vol C Tables 4.2.6.8 and 6.1.1.4'

loop_
_geom_angle_atom_site_label_1
_geom_angle_atom_site_label_2
_geom_angle_atom_site_label_3
_geom_angle
_geom_angle_site_symmetry_1
_geom_angle_site_symmetry_3
_geom_angle_publ_flag
O12 Mo3 Mo4 124.55(8) . . ?
O12 Mo3 O11 79.33(11) . . ?
O12 Mo3 O11 77.26(10) . 2_676 ?
O12 Mo3 O13 149.93(12) . . ?
O11 Mo3 Mo4 45.23(7) . . ?
O11 Mo3 Mo4 86.36(6) 2_676 . ?
O11 Mo3 O11 75.63(11) . 2_676 ?
O13 Mo3 Mo4 36.61(8) . . ?
O13 Mo3 O11 78.12(11) . . ?
O13 Mo3 O11 78.06(10) . 2_676 ?
O17 Mo3 Mo4 132.89(10) . . ?
O17 Mo3 O12 96.63(13) . . ?
O17 Mo3 O11 156.77(12) . . ?
O17 Mo3 O11 81.16(11) . 2_676 ?
O17 Mo3 O13 96.28(13) . . ?
O8 Mo3 Mo4 89.39(11) . . ?
O8 Mo3 O12 101.02(13) . . ?
O8 Mo3 O11 97.70(13) . . ?
O8 Mo3 O11 173.29(12) . 2_676 ?
O8 Mo3 O13 101.49(13) . . ?
O8 Mo3 O17 105.52(14) . . ?
O12 Mo2 O11 73.32(10) . . ?
O12 Mo2 O13 72.17(10) . 2_676 ?
O15 Mo2 O12 146.74(12) . . ?
O15 Mo2 O11 77.66(11) . . ?
O15 Mo2 O13 83.63(11) . 2_676 ?
O13 Mo2 O11 71.66(10) 2_676 . ?
O7 Mo2 O12 96.44(13) . . ?
O7 Mo2 O11 92.22(12) . . ?
O7 Mo2 O15 100.61(14) . . ?
O7 Mo2 O13 162.21(12) . 2_676 ?
O16 Mo2 O12 101.42(13) . . ?
O16 Mo2 O11 162.43(13) . . ?
O16 Mo2 O15 101.37(14) . . ?
O16 Mo2 O13 90.78(13) . 2_676 ?
O16 Mo2 O7 105.12(15) . . ?
O12 Mo4 Mo3 79.45(7) 2_676 . ?
O14 Mo4 Mo3 121.30(9) . . ?
O14 Mo4 O12 84.54(11) . 2_676 ?
O14 Mo4 O11 79.10(11) . . ?
O14 Mo4 O13 148.67(12) . . ?
O11 Mo4 Mo3 42.22(7) . . ?
O11 Mo4 O12 72.16(10) . 2_676 ?
O13 Mo4 Mo3 35.76(8) . . ?
O13 Mo4 O12 71.61(10) . 2_676 ?
O13 Mo4 O11 74.49(10) . . ?
O9 Mo4 Mo3 85.20(11) . . ?
O9 Mo4 O12 164.36(13) . 2_676 ?
O9 Mo4 O14 101.06(15) . . ?
O9 Mo4 O11 94.40(13) . . ?
O9 Mo4 O13 97.51(14) . . ?
O9 Mo4 O18 104.85(17) . . ?
O18 Mo4 Mo3 135.44(11) . . ?
O18 Mo4 O12 88.38(13) . 2_676 ?
O18 Mo4 O14 99.61(15) . . ?
O18 Mo4 O11 160.54(14) . . ?
O18 Mo4 O13 99.73(14) . . ?
O14 Mo5 O11 73.35(11) . . ?
O14 Mo5 O17 77.90(12) . 2_676 ?
O15 Mo5 O14 144.89(12) . . ?
O15 Mo5 O11 74.50(10) . . ?
O15 Mo5 O17 77.93(12) . 2_676 ?
O17 Mo5 O11 69.39(10) 2_676 . ?
O10 Mo5 O14 97.37(15) . . ?
O10 Mo5 O11 93.33(13) . . ?
O10 Mo5 O15 98.19(15) . . ?
O10 Mo5 O17 162.71(13) . 2_676 ?
O19 Mo5 O14 103.01(15) . . ?
O19 Mo5 O11 161.36(14) . . ?
O19 Mo5 O15 102.90(15) . . ?
O19 Mo5 O17 91.98(14) . 2_676 ?
O19 Mo5 O10 105.30(17) . . ?
O2 Mo1 O5 79.31(13) . . ?
O2 Mo1 N1 72.18(13) . . ?
O1 Mo1 O5 81.86(15) . . ?
O1 Mo1 O2 150.84(15) . . ?
O1 Mo1 N1 82.01(14) . . ?
O4 Mo1 O5 81.17(18) . . ?
O4 Mo1 O2 98.01(16) . . ?
O4 Mo1 O1 100.88(16) . . ?
O4 Mo1 N1 157.24(19) . . ?
O3 Mo1 O5 172.51(15) . . ?
O3 Mo1 O2 96.42(18) . . ?
O3 Mo1 O1 99.6(2) . . ?
O3 Mo1 O4 105.6(2) . . ?
O3 Mo1 N1 95.99(16) . . ?
N1 Mo1 O5 76.89(13) . . ?
Mo3 O12 Mo2 109.61(12) . . ?
Mo3 O12 Mo4 109.49(12) . 2_676 ?
Mo2 O12 Mo4 103.44(12) . 2_676 ?
Mo4 O14 Mo5 115.64(15) . . ?
Mo3 O11 Mo3 104.38(11) . 2_676 ?
Mo3 O11 Mo2 91.22(10) . . ?
Mo3 O11 Mo2 96.40(9) 2_676 . ?
Mo3 O11 Mo4 92.56(10) . . ?
Mo3 O11 Mo5 164.00(13) . . ?
Mo3 O11 Mo5 91.50(9) 2_676 . ?
Mo2 O11 Mo5 84.94(9) . . ?
Mo4 O11 Mo3 98.37(10) . 2_676 ?
Mo4 O11 Mo2 163.33(13) . . ?
Mo4 O11 Mo5 86.99(9) . . ?
Mo2 O15 Mo5 117.69(14) . . ?
Mo3 O13 Mo2 111.19(12) . 2_676 ?
Mo3 O13 Mo4 107.62(12) . . ?
Mo4 O13 Mo2 104.31(12) . 2_676 ?
Mo3 O17 Mo5 117.93(14) . 2_676 ?
Mo1 O5 H5A 111.4 . . ?
Mo1 O5 H5B 111.4 . . ?
H5A O5 H5B 102.5 . . ?
C8 O2 Mo1 118.4(3) . . ?
C2 O1 Mo1 137.1(3) . . ?
H20A O20 H20B 104.5 . . ?
N2 N1 Mo1 115.0(3) . . ?
C7 N1 Mo1 129.2(3) . . ?
C7 N1 N2 115.8(4) . . ?
C11 N3 C12 122.5(4) . . ?
C11 N3 H3 124(4) . . ?
C12 N3 H3 113(4) . . ?
N1 N2 H2 125.3 . . ?
C8 N2 N1 109.4(4) . . ?
C8 N2 H2 125.3 . . ?
C9 C13 H13 120.3 . . ?
C12 C13 H13 120.3 . . ?
C12 C13 C9 119.4(4) . . ?
C4 O6 C14 123.1(6) . . ?
O2 C8 C9 116.4(4) . . ?
N2 C8 O2 123.9(4) . . ?
N2 C8 C9 119.6(4) . . ?
C9 C10 H10 120.3 . . ?
C11 C10 H10 120.3 . . ?
C11 C10 C9 119.4(4) . . ?
C13 C9 C8 120.9(4) . . ?
C13 C9 C10 119.0(4) . . ?
C10 C9 C8 120.1(4) . . ?
C6 C1 C7 118.5(4) . . ?
C2 C1 C7 123.7(4) . . ?
C2 C1 C6 117.8(5) . . ?
N1 C7 C1 123.9(4) . . ?
N1 C7 H7 118.0 . . ?
C1 C7 H7 118.0 . . ?
N3 C11 C10 120.0(4) . . ?
N3 C11 H11 120.0 . . ?
C10 C11 H11 120.0 . . ?
C1 C6 H6 118.9 . . ?
C5 C6 C1 122.2(5) . . ?
C5 C6 H6 118.9 . . ?
N3 C12 C13 119.7(4) . . ?
N3 C12 H12 120.1 . . ?
C13 C12 H12 120.1 . . ?
O1 C2 C1 122.7(4) . . ?
O1 C2 C3 116.8(5) . . ?
C3 C2 C1 120.4(5) . . ?
C2 C3 H3A 119.9 . . ?
C2 C3 C4 120.1(5) . . ?
C4 C3 H3A 119.9 . . ?
C6 C5 H5 120.5 . . ?
C6 C5 C4 118.9(5) . . ?
C4 C5 H5 120.5 . . ?
O6 C4 C3 116.2(5) . . ?
O6 C4 C5 123.3(5) . . ?
C5 C4 C3 120.6(5) . . ?
O6 C14 H14A 109.5 . . ?
O6 C14 H14B 109.5 . . ?
O6 C14 H14C 109.5 . . ?
H14A C14 H14B 109.5 . . ?
H14A C14 H14C 109.5 . . ?
H14B C14 H14C 109.5 . . ?
C15 N4 C15 180.0 . 2_565 ?
N4 C15 C16 170.1(16) . . ?
C15 C16 H16A 109.5 . . ?
C15 C16 H16B 109.5 . . ?
C15 C16 H16C 109.5 . . ?
H16A C16 H16B 109.5 . . ?
H16A C16 H16C 109.5 . . ?
H16B C16 H16C 109.5 . . ?
N5 C17 C18A 162.5(12) . . ?
N5 C17 C18 151.5(15) . . ?
C17 C18A H18A 109.5 . . ?
C17 C18A H18B 109.5 . . ?
C17 C18A H18C 109.5 . . ?
H18A C18A H18B 109.5 . . ?
H18A C18A H18C 109.5 . . ?
H18B C18A H18C 109.5 . . ?
C17 C18 H18D 109.5 . . ?
C17 C18 H18E 109.5 . . ?
C17 C18 H18F 109.5 . . ?
H18D C18 H18E 109.5 . . ?
H18D C18 H18F 109.5 . . ?
H18E C18 H18F 109.5 . . ?
H21A O21 H21B 104.5 . . ?
H21C O21A H21D 104.5 . . ?

loop_
_geom_bond_atom_site_label_1
_geom_bond_atom_site_label_2
_geom_bond_distance
_geom_bond_site_symmetry_2
_geom_bond_publ_flag
Mo3 Mo4 3.1933(4) . ?
Mo3 O12 1.953(3) . ?
Mo3 O11 2.346(3) 2_676 ?
Mo3 O11 2.148(3) . ?
Mo3 O13 1.958(3) . ?
Mo3 O17 1.753(3) . ?
Mo3 O8 1.689(3) . ?
Mo2 O12 1.998(3) . ?
Mo2 O11 2.365(3) . ?
Mo2 O15 1.898(3) . ?
Mo2 O13 2.293(3) 2_676 ?
Mo2 O7 1.710(3) . ?
Mo2 O16 1.705(3) . ?
Mo4 O12 2.317(3) 2_676 ?
Mo4 O14 1.911(3) . ?
Mo4 O11 2.269(3) . ?
Mo4 O13 1.998(3) . ?
Mo4 O9 1.695(3) . ?
Mo4 O18 1.713(3) . ?
Mo5 O14 1.951(3) . ?
Mo5 O11 2.475(3) . ?
Mo5 O15 1.922(3) . ?
Mo5 O17 2.267(3) 2_676 ?
Mo5 O10 1.710(3) . ?
Mo5 O19 1.690(3) . ?
Mo1 O5 2.371(4) . ?
Mo1 O2 2.011(3) . ?
Mo1 O1 1.932(3) . ?
Mo1 O4 1.710(3) . ?
Mo1 O3 1.688(4) . ?
Mo1 N1 2.225(4) . ?
O5 H5A 0.9107 . ?
O5 H5B 0.9108 . ?
O2 C8 1.323(5) . ?
O1 C2 1.344(6) . ?
O20 H20A 0.8700 . ?
O20 H20B 0.8699 . ?
N1 N2 1.400(5) . ?
N1 C7 1.296(6) . ?
N3 C11 1.335(7) . ?
N3 C12 1.341(6) . ?
N3 H3 0.861(19) . ?
N2 H2 0.8800 . ?
N2 C8 1.287(6) . ?
C13 H13 0.9500 . ?
C13 C9 1.389(6) . ?
C13 C12 1.376(7) . ?
O6 C4 1.364(7) . ?
O6 C14 1.410(9) . ?
C8 C9 1.474(6) . ?
C10 H10 0.9500 . ?
C10 C9 1.395(6) . ?
C10 C11 1.372(7) . ?
C1 C7 1.421(7) . ?
C1 C6 1.410(7) . ?
C1 C2 1.409(7) . ?
C7 H7 0.9500 . ?
C11 H11 0.9500 . ?
C6 H6 0.9500 . ?
C6 C5 1.382(8) . ?
C12 H12 0.9500 . ?
C2 C3 1.392(7) . ?
C3 H3A 0.9500 . ?
C3 C4 1.397(8) . ?
C5 H5 0.9500 . ?
C5 C4 1.392(8) . ?
C14 H14A 0.9800 . ?
C14 H14B 0.9800 . ?
C14 H14C 0.9800 . ?
N4 C15 1.167(7) 2_565 ?
N4 C15 1.167(7) . ?
C15 C16 1.466(8) . ?
C16 H16A 0.9800 . ?
C16 H16B 0.9800 . ?
C16 H16C 0.9800 . ?
N5 C17 1.131(11) . ?
C17 C18A 1.66(2) . ?
C17 C18 1.388(18) . ?
C18A H18A 0.9800 . ?
C18A H18B 0.9800 . ?
C18A H18C 0.9800 . ?
C18 H18D 0.9800 . ?
C18 H18E 0.9800 . ?
C18 H18F 0.9800 . ?
O21 H21A 0.8698 . ?
O21 H21B 0.8701 . ?
O21A H21C 0.8701 . ?
O21A H21D 0.8700 . ?

loop_
_geom_torsion_atom_site_label_1
_geom_torsion_atom_site_label_2
_geom_torsion_atom_site_label_3
_geom_torsion_atom_site_label_4
_geom_torsion
_geom_torsion_site_symmetry_1
_geom_torsion_site_symmetry_2
_geom_torsion_site_symmetry_3
_geom_torsion_site_symmetry_4
_geom_torsion_publ_flag
Mo4 Mo3 O17 Mo5 75.30(18) . . . 2_676 ?
Mo1 O2 C8 N2 9.8(6) . . . . ?
Mo1 O2 C8 C9 -169.5(3) . . . . ?
Mo1 O1 C2 C1 -15.2(8) . . . . ?
Mo1 O1 C2 C3 165.8(4) . . . . ?
Mo1 N1 N2 C8 -6.2(4) . . . . ?
Mo1 N1 C7 C1 0.4(7) . . . . ?
O12 Mo3 O17 Mo5 -77.23(16) . . . 2_676 ?
O12 Mo2 O15 Mo5 50.8(3) . . . . ?
O11 Mo3 O17 Mo5 1.1(4) . . . 2_676 ?
O11 Mo3 O17 Mo5 -1.27(13) 2_676 . . 2_676 ?
O11 Mo2 O15 Mo5 21.19(15) . . . . ?
O13 Mo3 O17 Mo5 75.56(16) . . . 2_676 ?
O13 Mo2 O15 Mo5 93.75(16) 2_676 . . . ?
O7 Mo2 O15 Mo5 -68.77(19) . . . . ?
O8 Mo3 O17 Mo5 179.36(15) . . . 2_676 ?
O16 Mo2 O15 Mo5 -176.74(17) . . . . ?
O2 C8 C9 C13 -178.5(4) . . . . ?
O2 C8 C9 C10 1.0(6) . . . . ?
O1 C2 C3 C4 176.9(5) . . . . ?
N1 N2 C8 O2 -1.7(6) . . . . ?
N1 N2 C8 C9 177.6(4) . . . . ?
N2 N1 C7 C1 179.7(4) . . . . ?
N2 C8 C9 C13 2.2(7) . . . . ?
N2 C8 C9 C10 -178.3(4) . . . . ?
C9 C13 C12 N3 0.9(7) . . . . ?
C9 C10 C11 N3 1.0(7) . . . . ?
C1 C6 C5 C4 -0.5(8) . . . . ?
C1 C2 C3 C4 -2.0(8) . . . . ?
C7 N1 N2 C8 174.4(4) . . . . ?
C7 C1 C6 C5 179.0(5) . . . . ?
C7 C1 C2 O1 3.3(7) . . . . ?
C7 C1 C2 C3 -177.8(5) . . . . ?
C11 N3 C12 C13 -0.7(7) . . . . ?
C11 C10 C9 C13 -0.8(7) . . . . ?
C11 C10 C9 C8 179.7(4) . . . . ?
C6 C1 C7 N1 -176.7(5) . . . . ?
C6 C1 C2 O1 -177.2(5) . . . . ?
C6 C1 C2 C3 1.7(7) . . . . ?
C6 C5 C4 O6 -178.3(5) . . . . ?
C6 C5 C4 C3 0.2(8) . . . . ?
C12 N3 C11 C10 -0.2(8) . . . . ?
C12 C13 C9 C8 179.4(4) . . . . ?
C12 C13 C9 C10 -0.2(7) . . . . ?
C2 C1 C7 N1 2.8(7) . . . . ?
C2 C1 C6 C5 -0.5(8) . . . . ?
C2 C3 C4 O6 179.6(5) . . . . ?
C2 C3 C4 C5 1.1(8) . . . . ?
C14 O6 C4 C3 176.6(6) . . . . ?
C14 O6 C4 C5 -4.9(10) . . . . ?
